data_1502437
loop_
_publ_author_name
'Pan, Hong'
'Fu, Guang-Liang'
'Zhao, Yi-Hong'
'Zhao, Cui-Hua'

_publ_section_title
;
 Through-space charge-transfer emitting biphenyls containing a boryl and
 an amino group at the o,o'-positions.
;
_journal_issue 18
_journal_name_full 'Organic letters'
_journal_page_first 4830
_journal_page_last 4833
_journal_paper_doi 10.1021/ol201909r
_journal_volume 13
_journal_year 2011
_chemical_formula_sum 'C32 H36 B N'
_chemical_formula_weight 445.43
_chemical_name_systematic
;
 ?
;
_space_group_IT_number 14
_symmetry_cell_setting monoclinic
_symmetry_space_group_name_Hall '-P 2ybc'
_symmetry_space_group_name_H-M 'P 1 21/c 1'
_atom_sites_solution_hydrogens geom
_atom_sites_solution_primary direct
_atom_sites_solution_secondary difmap
_audit_creation_method SHELXL-97
_cell_angle_alpha 90.00
_cell_angle_beta 91.12
_cell_angle_gamma 90.00
_cell_formula_units_Z 4
_cell_length_a 18.568
_cell_length_b 8.451
_cell_length_c 16.951
_cell_measurement_temperature 293(2)
_cell_volume 2659.412
_computing_structure_refinement 'SHELXL-97 (Sheldrick, 1997)'
_diffrn_ambient_temperature 293(2)
_diffrn_measured_fraction_theta_full 0.998
_diffrn_measured_fraction_theta_max 0.998
_diffrn_radiation_monochromator graphite
_diffrn_radiation_source 'fine-focus sealed tube'
_diffrn_radiation_type MoK\a
_diffrn_radiation_wavelength 0.71073
_diffrn_reflns_av_R_equivalents 0.0308
_diffrn_reflns_av_sigmaI/netI 0.0339
_diffrn_reflns_limit_h_max 18
_diffrn_reflns_limit_h_min -10
_diffrn_reflns_limit_k_max 8
_diffrn_reflns_limit_k_min -8
_diffrn_reflns_limit_l_max 16
_diffrn_reflns_limit_l_min -16
_diffrn_reflns_number 8519
_diffrn_reflns_theta_full 20.81
_diffrn_reflns_theta_max 20.81
_diffrn_reflns_theta_min 2.19
_exptl_absorpt_coefficient_mu 0.063
_exptl_absorpt_correction_T_max 0.9962
_exptl_absorpt_correction_T_min 0.9938
_exptl_absorpt_correction_type multi-scan
_exptl_crystal_colour green
_exptl_crystal_density_diffrn 1.113
_exptl_crystal_density_method 'not measured'
_exptl_crystal_description block
_exptl_crystal_F_000 960
_exptl_crystal_size_max 0.10
_exptl_crystal_size_mid 0.08
_exptl_crystal_size_min 0.06
_refine_diff_density_max 0.293
_refine_diff_density_min -0.248
_refine_diff_density_rms 0.035
_refine_ls_extinction_method none
_refine_ls_goodness_of_fit_ref 1.050
_refine_ls_hydrogen_treatment mixed
_refine_ls_matrix_type full
_refine_ls_number_parameters 323
_refine_ls_number_reflns 2776
_refine_ls_number_restraints 0
_refine_ls_restrained_S_all 1.050
_refine_ls_R_factor_all 0.0679
_refine_ls_R_factor_gt 0.0508
_refine_ls_shift/su_max 0.000
_refine_ls_shift/su_mean 0.000
_refine_ls_structure_factor_coef Fsqd
_refine_ls_weighting_details 'calc w=1/[\s^2^(Fo^2^)+(0.0821P)^2^+1.5232P] where P=(Fo^2^+2Fc^2^)/3'
_refine_ls_weighting_scheme calc
_refine_ls_wR_factor_gt 0.1409
_refine_ls_wR_factor_ref 0.1550
_reflns_number_gt 2151
_reflns_number_total 2776
_reflns_threshold_expression >2sigma(I)
_cod_data_source_file ol201909r_si_002.cif
_cod_data_source_block test
_cod_original_cell_volume 2659.4
_cod_original_sg_symbol_H-M P21/c
_cod_database_code 1502437

loop_
_symmetry_equiv_pos_as_xyz
'x, y, z'
'-x, y+1/2, -z+1/2'
'-x, -y, -z'
'x, -y-1/2, z-1/2'

loop_
_atom_site_label
_atom_site_type_symbol
_atom_site_fract_x
_atom_site_fract_y
_atom_site_fract_z
_atom_site_U_iso_or_equiv
_atom_site_adp_type
_atom_site_occupancy
_atom_site_symmetry_multiplicity
_atom_site_calc_flag
_atom_site_refinement_flags
N1 N 0.18072(15) 0.1091(3) 0.61526(16) 0.0558(8) Uani 1 1 d .
C1 C 0.32251(16) -0.0510(3) 0.51972(17) 0.0390(8) Uani 1 1 d .
C2 C 0.39709(17) -0.0569(4) 0.53221(19) 0.0492(9) Uani 1 1 d .
H2 H 0.4259 0.0066 0.5010 0.059 Uiso 1 1 calc R
C3 C 0.43032(19) -0.1522(4) 0.5886(2) 0.0590(10) Uani 1 1 d .
H3 H 0.4803 -0.1542 0.5939 0.071 Uiso 1 1 calc R
C4 C 0.3886(2) -0.2435(4) 0.6364(2) 0.0594(10) Uani 1 1 d .
H4 H 0.4101 -0.3073 0.6749 0.071 Uiso 1 1 calc R
C5 C 0.3144(2) -0.2408(4) 0.62745(19) 0.0526(9) Uani 1 1 d .
H5 H 0.2866 -0.3028 0.6604 0.063 Uiso 1 1 calc R
C6 C 0.28015(17) -0.1469(4) 0.56980(17) 0.0418(8) Uani 1 1 d .
C7 C 0.19967(17) -0.1586(4) 0.56333(17) 0.0445(9) Uani 1 1 d .
C8 C 0.15243(18) -0.0351(4) 0.58406(18) 0.0480(9) Uani 1 1 d .
C9 C 0.0785(2) -0.0580(5) 0.5719(2) 0.0633(11) Uani 1 1 d .
H9 H 0.0467 0.0232 0.5840 0.076 Uiso 1 1 calc R
C10 C 0.0514(2) -0.1998(6) 0.5421(2) 0.0730(12) Uani 1 1 d .
H10 H 0.0021 -0.2119 0.5337 0.088 Uiso 1 1 calc R
C11 C 0.0972(2) -0.3218(5) 0.5251(2) 0.0728(12) Uani 1 1 d .
H11 H 0.0793 -0.4173 0.5057 0.087 Uiso 1 1 calc R
C12 C 0.1700(2) -0.3007(4) 0.5371(2) 0.0602(10) Uani 1 1 d .
H12 H 0.2007 -0.3850 0.5273 0.072 Uiso 1 1 calc R
C13 C 0.34201(16) 0.2008(4) 0.42397(17) 0.0387(8) Uani 1 1 d .
C14 C 0.36809(16) 0.2165(4) 0.34634(17) 0.0427(8) Uani 1 1 d .
C15 C 0.40769(18) 0.3498(5) 0.3256(2) 0.0517(9) Uani 1 1 d .
C16 C 0.42368(17) 0.4695(4) 0.3780(2) 0.0517(9) Uani 1 1 d .
C17 C 0.39889(18) 0.4538(4) 0.4543(2) 0.0503(9) Uani 1 1 d .
C18 C 0.35945(16) 0.3230(4) 0.47804(18) 0.0426(8) Uani 1 1 d .
C19 C 0.22532(16) 0.0127(3) 0.39624(16) 0.0367(8) Uani 1 1 d .
C20 C 0.17243(16) 0.1288(4) 0.37965(17) 0.0399(8) Uani 1 1 d .
C21 C 0.11345(19) 0.0937(5) 0.3314(2) 0.0499(9) Uani 1 1 d .
C22 C 0.10496(18) -0.0514(5) 0.29481(19) 0.0540(10) Uani 1 1 d .
C23 C 0.1569(2) -0.1643(5) 0.3103(2) 0.0583(10) Uani 1 1 d .
C24 C 0.21637(17) -0.1374(4) 0.36001(18) 0.0465(9) Uani 1 1 d .
C25 C 0.2716(2) -0.2675(4) 0.3687(2) 0.0650(11) Uani 1 1 d .
H25A H 0.3095 -0.2339 0.4042 0.098 Uiso 1 1 calc R
H25B H 0.2914 -0.2908 0.3181 0.098 Uiso 1 1 calc R
H25C H 0.2491 -0.3607 0.3893 0.098 Uiso 1 1 calc R
C26 C 0.0413(2) -0.0853(6) 0.2397(2) 0.0855(13) Uani 1 1 d .
H26A H 0.0109 0.0065 0.2363 0.128 Uiso 1 1 calc R
H26B H 0.0142 -0.1728 0.2597 0.128 Uiso 1 1 calc R
H26C H 0.0584 -0.1110 0.1882 0.128 Uiso 1 1 calc R
C27 C 0.17779(19) 0.2954(4) 0.4125(2) 0.0568(10) Uani 1 1 d .
H27A H 0.2206 0.3047 0.4448 0.085 Uiso 1 1 calc R
H27B H 0.1363 0.3173 0.4437 0.085 Uiso 1 1 calc R
H27C H 0.1798 0.3697 0.3697 0.085 Uiso 1 1 calc R
C28 C 0.3565(2) 0.0876(4) 0.28553(19) 0.0659(11) Uani 1 1 d .
H28A H 0.3779 0.1187 0.2368 0.099 Uiso 1 1 calc R
H28B H 0.3058 0.0710 0.2771 0.099 Uiso 1 1 calc R
H28C H 0.3784 -0.0086 0.3041 0.099 Uiso 1 1 calc R
C29 C 0.4671(2) 0.6133(5) 0.3547(3) 0.0768(12) Uani 1 1 d .
H29A H 0.4799 0.6047 0.3003 0.115 Uiso 1 1 calc R
H29B H 0.5100 0.6192 0.3870 0.115 Uiso 1 1 calc R
H29C H 0.4388 0.7070 0.3621 0.115 Uiso 1 1 calc R
C30 C 0.3341(2) 0.3193(4) 0.56216(18) 0.0592(10) Uani 1 1 d .
H30A H 0.3076 0.2236 0.5709 0.089 Uiso 1 1 calc R
H30B H 0.3037 0.4089 0.5714 0.089 Uiso 1 1 calc R
H30C H 0.3751 0.3230 0.5976 0.089 Uiso 1 1 calc R
C31 C 0.1304(2) 0.2420(5) 0.6177(3) 0.0851(13) Uani 1 1 d .
H31A H 0.1544 0.3330 0.6396 0.128 Uiso 1 1 calc R
H31B H 0.0903 0.2145 0.6500 0.128 Uiso 1 1 calc R
H31C H 0.1133 0.2657 0.5652 0.128 Uiso 1 1 calc R
C32 C 0.2184(2) 0.0932(5) 0.6914(2) 0.0768(12) Uani 1 1 d .
H32A H 0.2358 0.1949 0.7083 0.115 Uiso 1 1 calc R
H32B H 0.2583 0.0219 0.6862 0.115 Uiso 1 1 calc R
H32C H 0.1858 0.0523 0.7297 0.115 Uiso 1 1 calc R
B1 B 0.29409(19) 0.0536(4) 0.44852(19) 0.0377(9) Uani 1 1 d .
H23 H 0.1544(16) -0.265(4) 0.2858(18) 0.056(10) Uiso 1 1 d .
H21 H 0.0804(16) 0.174(4) 0.3215(17) 0.041(9) Uiso 1 1 d .
H17 H 0.4077(16) 0.537(4) 0.4940(19) 0.057(10) Uiso 1 1 d .
H15 H 0.4243(16) 0.360(4) 0.272(2) 0.055(9) Uiso 1 1 d .

loop_
_atom_site_aniso_label
_atom_site_aniso_U_11
_atom_site_aniso_U_22
_atom_site_aniso_U_33
_atom_site_aniso_U_23
_atom_site_aniso_U_13
_atom_site_aniso_U_12
N1 0.0636(19) 0.0449(18) 0.0593(19) 0.0008(14) 0.0108(15) 0.0055(16)
C1 0.041(2) 0.0364(18) 0.0393(18) -0.0011(15) -0.0035(15) 0.0014(16)
C2 0.042(2) 0.052(2) 0.054(2) 0.0101(18) -0.0079(17) -0.0004(17)
C3 0.047(2) 0.064(2) 0.066(2) 0.010(2) -0.0144(19) 0.003(2)
C4 0.068(3) 0.052(2) 0.057(2) 0.0131(19) -0.019(2) 0.008(2)
C5 0.065(3) 0.045(2) 0.048(2) 0.0097(17) -0.0025(18) -0.0019(19)
C6 0.048(2) 0.0367(18) 0.0410(18) -0.0010(16) -0.0036(16) 0.0039(17)
C7 0.048(2) 0.045(2) 0.0410(19) 0.0059(16) 0.0040(16) -0.0030(19)
C8 0.052(2) 0.048(2) 0.044(2) 0.0090(17) 0.0065(17) 0.000(2)
C9 0.054(3) 0.071(3) 0.065(2) 0.014(2) 0.011(2) 0.006(2)
C10 0.053(3) 0.091(3) 0.075(3) 0.010(2) -0.005(2) -0.015(3)
C11 0.070(3) 0.070(3) 0.079(3) -0.006(2) 0.002(2) -0.021(3)
C12 0.057(3) 0.055(2) 0.069(2) -0.0046(19) 0.0052(19) -0.008(2)
C13 0.0360(18) 0.0417(19) 0.0381(18) 0.0061(16) -0.0044(15) 0.0033(16)
C14 0.0391(19) 0.050(2) 0.0386(19) 0.0052(17) -0.0008(15) 0.0059(17)
C15 0.045(2) 0.063(3) 0.047(2) 0.015(2) 0.0070(18) 0.008(2)
C16 0.039(2) 0.047(2) 0.069(3) 0.018(2) 0.0000(18) 0.0018(18)
C17 0.046(2) 0.047(2) 0.058(2) 0.001(2) -0.0062(18) -0.0037(19)
C18 0.0412(19) 0.043(2) 0.0434(19) 0.0030(16) -0.0050(15) -0.0018(17)
C19 0.0408(19) 0.0354(18) 0.0338(17) 0.0006(15) 0.0006(14) -0.0019(16)
C20 0.042(2) 0.0434(19) 0.0341(17) 0.0005(15) -0.0026(16) 0.0013(17)
C21 0.040(2) 0.061(3) 0.049(2) 0.007(2) -0.0031(18) 0.004(2)
C22 0.047(2) 0.071(3) 0.044(2) 0.0000(19) -0.0047(17) -0.015(2)
C23 0.070(3) 0.049(2) 0.055(2) -0.013(2) -0.006(2) -0.012(2)
C24 0.052(2) 0.042(2) 0.0453(19) -0.0024(16) -0.0035(17) 0.0003(18)
C25 0.083(3) 0.043(2) 0.068(2) -0.0110(18) -0.002(2) 0.009(2)
C26 0.064(3) 0.116(4) 0.076(3) -0.010(3) -0.020(2) -0.024(3)
C27 0.059(2) 0.049(2) 0.062(2) -0.0076(18) -0.0075(18) 0.0148(19)
C28 0.083(3) 0.074(3) 0.041(2) -0.0031(19) 0.0129(19) 0.000(2)
C29 0.061(2) 0.070(3) 0.100(3) 0.028(2) 0.012(2) -0.009(2)
C30 0.071(2) 0.060(2) 0.047(2) -0.0079(17) 0.0021(18) -0.014(2)
C31 0.089(3) 0.056(3) 0.112(3) 0.003(2) 0.030(3) 0.013(2)
C32 0.104(3) 0.068(3) 0.058(3) -0.013(2) 0.007(2) -0.005(2)
B1 0.039(2) 0.040(2) 0.035(2) -0.0047(17) 0.0065(17) 0.0089(18)

loop_
_atom_type_symbol
_atom_type_description
_atom_type_scat_dispersion_real
_atom_type_scat_dispersion_imag
_atom_type_scat_source
C C 0.0033 0.0016 'International Tables Vol C Tables 4.2.6.8 and 6.1.1.4'
B B 0.0013 0.0007 'International Tables Vol C Tables 4.2.6.8 and 6.1.1.4'
N N 0.0061 0.0033 'International Tables Vol C Tables 4.2.6.8 and 6.1.1.4'
H H 0.0000 0.0000 'International Tables Vol C Tables 4.2.6.8 and 6.1.1.4'

loop_
_geom_angle_atom_site_label_1
_geom_angle_atom_site_label_2
_geom_angle_atom_site_label_3
_geom_angle
C8 N1 C32 114.6(3)
C8 N1 C31 115.9(3)
C32 N1 C31 109.9(3)
C2 C1 C6 116.6(3)
C2 C1 B1 116.8(3)
C6 C1 B1 126.5(3)
C3 C2 C1 123.5(3)
C3 C2 H2 118.3
C1 C2 H2 118.3
C4 C3 C2 119.1(3)
C4 C3 H3 120.5
C2 C3 H3 120.5
C3 C4 C5 120.0(3)
C3 C4 H4 120.0
C5 C4 H4 120.0
C4 C5 C6 121.6(3)
C4 C5 H5 119.2
C6 C5 H5 119.2
C5 C6 C1 119.3(3)
C5 C6 C7 116.8(3)
C1 C6 C7 123.8(3)
C12 C7 C8 118.2(3)
C12 C7 C6 118.0(3)
C8 C7 C6 123.8(3)
C9 C8 C7 118.3(3)
C9 C8 N1 121.8(3)
C7 C8 N1 119.9(3)
C10 C9 C8 121.3(4)
C10 C9 H9 119.4
C8 C9 H9 119.4
C11 C10 C9 120.3(4)
C11 C10 H10 119.9
C9 C10 H10 119.9
C10 C11 C12 118.8(4)
C10 C11 H11 120.6
C12 C11 H11 120.6
C11 C12 C7 122.9(4)
C11 C12 H12 118.6
C7 C12 H12 118.6
C18 C13 C14 117.1(3)
C18 C13 B1 121.6(3)
C14 C13 B1 121.3(3)
C15 C14 C13 120.1(3)
C15 C14 C28 118.6(3)
C13 C14 C28 121.2(3)
C16 C15 C14 122.7(3)
C16 C15 H15 118.4(18)
C14 C15 H15 119.0(19)
C15 C16 C17 117.4(3)
C15 C16 C29 122.1(3)
C17 C16 C29 120.5(4)
C16 C17 C18 122.2(3)
C16 C17 H17 121.0(18)
C18 C17 H17 116.8(18)
C17 C18 C13 120.6(3)
C17 C18 C30 117.7(3)
C13 C18 C30 121.7(3)
C20 C19 C24 117.4(3)
C20 C19 B1 120.8(3)
C24 C19 B1 121.7(3)
C21 C20 C19 120.5(3)
C21 C20 C27 117.4(3)
C19 C20 C27 122.1(3)
C22 C21 C20 122.5(4)
C22 C21 H21 119.8(18)
C20 C21 H21 117.6(18)
C23 C22 C21 117.1(3)
C23 C22 C26 121.3(4)
C21 C22 C26 121.6(4)
C22 C23 C24 123.0(3)
C22 C23 H23 120.7(19)
C24 C23 H23 116.3(19)
C23 C24 C19 119.5(3)
C23 C24 C25 117.9(3)
C19 C24 C25 122.4(3)
C24 C25 H25A 109.5
C24 C25 H25B 109.5
H25A C25 H25B 109.5
C24 C25 H25C 109.5
H25A C25 H25C 109.5
H25B C25 H25C 109.5
C22 C26 H26A 109.5
C22 C26 H26B 109.5
H26A C26 H26B 109.5
C22 C26 H26C 109.5
H26A C26 H26C 109.5
H26B C26 H26C 109.5
C20 C27 H27A 109.5
C20 C27 H27B 109.5
H27A C27 H27B 109.5
C20 C27 H27C 109.5
H27A C27 H27C 109.5
H27B C27 H27C 109.5
C14 C28 H28A 109.5
C14 C28 H28B 109.5
H28A C28 H28B 109.5
C14 C28 H28C 109.5
H28A C28 H28C 109.5
H28B C28 H28C 109.5
C16 C29 H29A 109.5
C16 C29 H29B 109.5
H29A C29 H29B 109.5
C16 C29 H29C 109.5
H29A C29 H29C 109.5
H29B C29 H29C 109.5
C18 C30 H30A 109.5
C18 C30 H30B 109.5
H30A C30 H30B 109.5
C18 C30 H30C 109.5
H30A C30 H30C 109.5
H30B C30 H30C 109.5
N1 C31 H31A 109.5
N1 C31 H31B 109.5
H31A C31 H31B 109.5
N1 C31 H31C 109.5
H31A C31 H31C 109.5
H31B C31 H31C 109.5
N1 C32 H32A 109.5
N1 C32 H32B 109.5
H32A C32 H32B 109.5
N1 C32 H32C 109.5
H32A C32 H32C 109.5
H32B C32 H32C 109.5
C19 B1 C1 124.2(3)
C19 B1 C13 118.4(3)
C1 B1 C13 117.3(3)

loop_
_geom_bond_atom_site_label_1
_geom_bond_atom_site_label_2
_geom_bond_distance
N1 C8 1.425(4)
N1 C32 1.462(5)
N1 C31 1.463(4)
C1 C2 1.398(4)
C1 C6 1.422(4)
C1 B1 1.578(5)
C2 C3 1.386(4)
C2 H2 0.9300
C3 C4 1.371(5)
C3 H3 0.9300
C4 C5 1.382(5)
C4 H4 0.9300
C5 C6 1.402(4)
C5 H5 0.9300
C6 C7 1.500(4)
C7 C12 1.391(5)
C7 C8 1.412(4)
C8 C9 1.398(5)
C9 C10 1.391(5)
C9 H9 0.9300
C10 C11 1.370(5)
C10 H10 0.9300
C11 C12 1.375(5)
C11 H11 0.9300
C12 H12 0.9300
C13 C18 1.414(4)
C13 C14 1.417(4)
C13 B1 1.590(5)
C14 C15 1.394(5)
C14 C28 1.512(5)
C15 C16 1.375(5)
C15 H15 0.98(3)
C16 C17 1.387(5)
C16 C29 1.514(5)
C17 C18 1.390(4)
C17 H17 0.98(3)
C18 C30 1.510(4)
C19 C20 1.413(4)
C19 C24 1.418(4)
C19 B1 1.578(5)
C20 C21 1.386(4)
C20 C27 1.516(4)
C21 C22 1.382(5)
C21 H21 0.93(3)
C22 C23 1.378(5)
C22 C26 1.520(5)
C23 C24 1.395(5)
C23 H23 0.95(3)
C24 C25 1.509(5)
C25 H25A 0.9600
C25 H25B 0.9600
C25 H25C 0.9600
C26 H26A 0.9600
C26 H26B 0.9600
C26 H26C 0.9600
C27 H27A 0.9600
C27 H27B 0.9600
C27 H27C 0.9600
C28 H28A 0.9600
C28 H28B 0.9600
C28 H28C 0.9600
C29 H29A 0.9600
C29 H29B 0.9600
C29 H29C 0.9600
C30 H30A 0.9600
C30 H30B 0.9600
C30 H30C 0.9600
C31 H31A 0.9600
C31 H31B 0.9600
C31 H31C 0.9600
C32 H32A 0.9600
C32 H32B 0.9600
C32 H32C 0.9600
